data_4516241
loop_
_publ_author_name
'Laffoon, Summer D.'
'Chan, Vincent S.'
'Fickes, Michael G.'
'Kotecki, Brian'
'Ickes, Andrew R.'
'Henle, Jeremy'
'Napolitano, Jos\'e G.'
'Franczyk, Thaddeus S.'
'Dunn, Travis B.'
'Barnes, David M.'
'Haight, Anthony R.'
'Henry, Rodger F.'
'Shekhar, Shashank'

_publ_section_title
;
 Pd-Catalyzed Cross-Coupling Reactions Promoted by Biaryl Phosphorinane
 Ligands
;
_journal_name_full 'ACS Catalysis'
_journal_page_first 11691
_journal_paper_doi 10.1021/acscatal.9b03012
_journal_year 2019
_chemical_formula_sum 'C32 H47 O2 P'
_chemical_formula_weight 494.67
_space_group_IT_number 14
_space_group_name_Hall '-P 2yn'
_space_group_name_H-M_alt 'P 1 21/n 1'
_symmetry_cell_setting monoclinic
_symmetry_space_group_name_H-M 'P 1 21/n 1'
_atom_sites_solution_hydrogens geom
_atom_sites_solution_primary direct
_atom_sites_solution_secondary difmap
_audit_creation_method SHELXL-97
_cell_angle_alpha 90.00
_cell_angle_beta 99.229(3)
_cell_angle_gamma 90.00
_cell_formula_units_Z 4
_cell_length_a 12.342(3)
_cell_length_b 19.352(5)
_cell_length_c 13.400(3)
_cell_measurement_reflns_used 2664
_cell_measurement_temperature 100(2)
_cell_measurement_theta_max 20.169
_cell_measurement_theta_min 2.3345
_cell_volume 3159.1(13)
_computing_structure_refinement 'SHELXL-97 (Sheldrick, 2008)'
_computing_structure_solution 'SHELXS-97 (Sheldrick, 2008)'
_diffrn_ambient_temperature 100(2)
_diffrn_measured_fraction_theta_full 0.991
_diffrn_measured_fraction_theta_max 0.991
_diffrn_measurement_device_type CCD
_diffrn_measurement_method 'omega scan'
_diffrn_radiation_monochromator graphite
_diffrn_radiation_source 'fine-focus sealed tube'
_diffrn_radiation_type MoK\a
_diffrn_radiation_wavelength 0.71073
_diffrn_reflns_av_R_equivalents 0.1293
_diffrn_reflns_av_sigmaI/netI 0.1713
_diffrn_reflns_limit_h_max 16
_diffrn_reflns_limit_h_min -15
_diffrn_reflns_limit_k_max 25
_diffrn_reflns_limit_k_min -25
_diffrn_reflns_limit_l_max 17
_diffrn_reflns_limit_l_min -17
_diffrn_reflns_number 35920
_diffrn_reflns_theta_full 27.56
_diffrn_reflns_theta_max 27.56
_diffrn_reflns_theta_min 1.86
_exptl_absorpt_coefficient_mu 0.110
_exptl_absorpt_correction_T_max 0.9989
_exptl_absorpt_correction_T_min 0.9676
_exptl_absorpt_correction_type multi-scan
_exptl_crystal_colour colourless
_exptl_crystal_density_diffrn 1.040
_exptl_crystal_density_method 'not measured'
_exptl_crystal_description plate
_exptl_crystal_F_000 1080
_exptl_crystal_size_max 0.30
_exptl_crystal_size_mid 0.10
_exptl_crystal_size_min 0.01
_platon_squeeze_details
;
;
_refine_diff_density_max 0.401
_refine_diff_density_min -0.234
_refine_diff_density_rms 0.062
_refine_ls_extinction_coef 0.0072(8)
_refine_ls_extinction_expression Fc^*^=kFc[1+0.001xFc^2^\l^3^/sin(2\q)]^-1/4^
_refine_ls_extinction_method SHELXL
_refine_ls_goodness_of_fit_ref 0.640
_refine_ls_hydrogen_treatment mixed
_refine_ls_matrix_type full
_refine_ls_number_parameters 327
_refine_ls_number_reflns 7232
_refine_ls_number_restraints 0
_refine_ls_restrained_S_all 0.640
_refine_ls_R_factor_all 0.1287
_refine_ls_R_factor_gt 0.0539
_refine_ls_shift/su_max 0.015
_refine_ls_shift/su_mean 0.001
_refine_ls_structure_factor_coef Fsqd
_refine_ls_weighting_details 'calc w=1/[\s^2^(Fo^2^)+(0.1000P)^2^+0.7365P] where P=(Fo^2^+2Fc^2^)/3'
_refine_ls_weighting_scheme calc
_refine_ls_wR_factor_gt 0.1321
_refine_ls_wR_factor_ref 0.1560
_reflns_number_gt 2969
_reflns_number_total 7232
_reflns_threshold_expression >2sigma(I)
_cod_data_source_file cs9b03012_si_001.cif
_cod_data_source_block L_5a
_cod_original_sg_symbol_H-M P21/n
_cod_database_code 4516241

loop_
_symmetry_equiv_pos_as_xyz
'x, y, z'
'-x+1/2, y+1/2, -z+1/2'
'-x, -y, -z'
'x-1/2, -y-1/2, z-1/2'

loop_
_atom_site_label
_atom_site_type_symbol
_atom_site_fract_x
_atom_site_fract_y
_atom_site_fract_z
_atom_site_U_iso_or_equiv
_atom_site_adp_type
_atom_site_occupancy
_atom_site_symmetry_multiplicity
_atom_site_calc_flag
_atom_site_refinement_flags
P1 P 0.73425(5) 0.08452(4) 0.77371(5) 0.02876(19) Uani 1 1 d .
O1 O 0.38509(14) -0.00123(10) 0.78839(14) 0.0464(5) Uani 1 1 d .
O2 O 0.53342(15) -0.07084(10) 0.78310(15) 0.0448(5) Uani 1 1 d .
C1 C 0.6803(2) 0.05128(15) 0.88931(19) 0.0369(7) Uani 1 1 d .
C2 C 0.5557(2) 0.03739(16) 0.8767(2) 0.0425(7) Uani 1 1 d .
H2A H 0.5421 0.0108 0.9348 0.051 Uiso 1 1 calc R
H2B H 0.5193 0.0816 0.8797 0.051 Uiso 1 1 calc R
C3 C 0.5001(2) 0.00033(15) 0.7829(2) 0.0344(7) Uani 1 1 d .
C4 C 0.5182(2) 0.03673(14) 0.68600(19) 0.0330(6) Uani 1 1 d .
H4A H 0.4864 0.0826 0.6861 0.040 Uiso 1 1 calc R
H4B H 0.4772 0.0118 0.6294 0.040 Uiso 1 1 calc R
C5 C 0.6370(2) 0.04453(13) 0.66633(19) 0.0306(6) Uani 1 1 d .
C6 C 0.7084(3) 0.10161(17) 0.9781(2) 0.0511(9) Uani 1 1 d .
H6A H 0.6693 0.1441 0.9626 0.077 Uiso 1 1 calc R
H6B H 0.7859 0.1106 0.9894 0.077 Uiso 1 1 calc R
H6C H 0.6877 0.0816 1.0378 0.077 Uiso 1 1 calc R
C7 C 0.7450(2) -0.01611(15) 0.9193(2) 0.0513(9) Uani 1 1 d .
H7A H 0.8223 -0.0065 0.9295 0.077 Uiso 1 1 calc R
H7B H 0.7278 -0.0496 0.8663 0.077 Uiso 1 1 calc R
H7C H 0.7250 -0.0340 0.9806 0.077 Uiso 1 1 calc R
C8 C 0.3442(2) -0.06424(16) 0.7427(2) 0.0488(8) Uani 1 1 d .
H8A H 0.3192 -0.0582 0.6709 0.059 Uiso 1 1 calc R
H8B H 0.2839 -0.0818 0.7739 0.059 Uiso 1 1 calc R
C9 C 0.4401(3) -0.11125(18) 0.7614(3) 0.0737(12) Uani 1 1 d .
H9A H 0.4341 -0.1417 0.8178 0.088 Uiso 1 1 calc R
H9B H 0.4436 -0.1394 0.7021 0.088 Uiso 1 1 calc R
C10 C 0.6361(3) 0.09105(14) 0.57373(19) 0.0458(8) Uani 1 1 d .
H10A H 0.5978 0.0682 0.5149 0.069 Uiso 1 1 calc R
H10B H 0.7102 0.1004 0.5644 0.069 Uiso 1 1 calc R
H10C H 0.5998 0.1337 0.5839 0.069 Uiso 1 1 calc R
C11 C 0.6850(2) -0.02523(14) 0.6421(2) 0.0441(8) Uani 1 1 d .
H11A H 0.6915 -0.0546 0.7005 0.066 Uiso 1 1 calc R
H11B H 0.7562 -0.0183 0.6236 0.066 Uiso 1 1 calc R
H11C H 0.6375 -0.0466 0.5870 0.066 Uiso 1 1 calc R
C12 C 0.69976(19) 0.17763(13) 0.76409(17) 0.0260(6) Uani 1 1 d .
C13 C 0.5980(2) 0.20466(14) 0.77957(19) 0.0316(6) Uani 1 1 d .
H13 H 0.5441 0.1743 0.7939 0.038 Uiso 1 1 calc R
C14 C 0.5751(2) 0.27464(14) 0.7743(2) 0.0369(7) Uani 1 1 d .
H14 H 0.5067 0.2906 0.7845 0.044 Uiso 1 1 calc R
C15 C 0.6539(2) 0.32054(14) 0.7537(2) 0.0355(7) Uani 1 1 d .
H15 H 0.6394 0.3677 0.7505 0.043 Uiso 1 1 calc R
C16 C 0.7549(2) 0.29578(13) 0.73807(19) 0.0319(6) Uani 1 1 d .
H16 H 0.8081 0.3270 0.7247 0.038 Uiso 1 1 calc R
C17 C 0.77959(18) 0.22498(13) 0.74176(17) 0.0245(6) Uani 1 1 d .
C18 C 0.89168(19) 0.20486(12) 0.71941(18) 0.0261(6) Uani 1 1 d .
C19 C 0.91590(19) 0.21135(13) 0.62032(19) 0.0286(6) Uani 1 1 d .
C20 C 1.0219(2) 0.19746(14) 0.6031(2) 0.0352(7) Uani 1 1 d .
H20 H 1.0371 0.2013 0.5375 0.042 Uiso 1 1 calc R
C21 C 1.1058(2) 0.17817(15) 0.6794(2) 0.0363(7) Uani 1 1 d .
C22 C 1.0803(2) 0.17369(14) 0.77605(19) 0.0343(7) Uani 1 1 d .
H22 H 1.1354 0.1608 0.8285 0.041 Uiso 1 1 calc R
C23 C 0.97662(19) 0.18751(13) 0.79843(18) 0.0269(6) Uani 1 1 d .
C24 C 0.8326(2) 0.23597(15) 0.53143(19) 0.0366(7) Uani 1 1 d .
H24 H 0.7605 0.2378 0.5532 0.044 Uiso 1 1 calc R
C25 C 0.8239(2) 0.18767(17) 0.4399(2) 0.0480(8) Uani 1 1 d .
H25A H 0.8903 0.1901 0.4115 0.072 Uiso 1 1 calc R
H25B H 0.7630 0.2015 0.3901 0.072 Uiso 1 1 calc R
H25C H 0.8128 0.1411 0.4609 0.072 Uiso 1 1 calc R
C26 C 0.8616(2) 0.30903(16) 0.5006(2) 0.0488(8) Uani 1 1 d .
H26A H 0.8617 0.3399 0.5568 0.073 Uiso 1 1 calc R
H26B H 0.8083 0.3243 0.4449 0.073 Uiso 1 1 calc R
H26C H 0.9331 0.3087 0.4810 0.073 Uiso 1 1 calc R
C27 C 1.2224(2) 0.16622(19) 0.6596(2) 0.0527(9) Uani 1 1 d .
H27 H 1.2618 0.1423 0.7191 0.063 Uiso 1 1 calc R
C28 C 1.2288(3) 0.1208(3) 0.5704(3) 0.1089(18) Uani 1 1 d .
H28A H 1.1903 0.0784 0.5774 0.163 Uiso 1 1 calc R
H28B H 1.3043 0.1108 0.5668 0.163 Uiso 1 1 calc R
H28C H 1.1959 0.1440 0.5097 0.163 Uiso 1 1 calc R
C29 C 1.2802(3) 0.2342(2) 0.6517(3) 0.0865(14) Uani 1 1 d .
H29A H 1.2452 0.2588 0.5930 0.130 Uiso 1 1 calc R
H29B H 1.3556 0.2258 0.6459 0.130 Uiso 1 1 calc R
H29C H 1.2767 0.2613 0.7111 0.130 Uiso 1 1 calc R
C30 C 0.9588(2) 0.18792(14) 0.90816(19) 0.0342(7) Uani 1 1 d .
H30 H 0.8798 0.1833 0.9085 0.041 Uiso 1 1 calc R
C31 C 0.9948(2) 0.25795(16) 0.9556(2) 0.0471(8) Uani 1 1 d .
H31A H 1.0701 0.2663 0.9494 0.071 Uiso 1 1 calc R
H31B H 0.9872 0.2576 1.0258 0.071 Uiso 1 1 calc R
H31C H 0.9496 0.2938 0.9213 0.071 Uiso 1 1 calc R
C32 C 1.0161(2) 0.12879(16) 0.9712(2) 0.0492(8) Uani 1 1 d .
H32A H 0.9971 0.0857 0.9374 0.074 Uiso 1 1 calc R
H32B H 0.9932 0.1282 1.0364 0.074 Uiso 1 1 calc R
H32C H 1.0942 0.1353 0.9795 0.074 Uiso 1 1 calc R

loop_
_atom_site_aniso_label
_atom_site_aniso_U_11
_atom_site_aniso_U_22
_atom_site_aniso_U_33
_atom_site_aniso_U_23
_atom_site_aniso_U_13
_atom_site_aniso_U_12
P1 0.0271(4) 0.0306(4) 0.0293(4) 0.0036(3) 0.0066(3) 0.0001(3)
O1 0.0281(11) 0.0571(13) 0.0547(13) -0.0051(11) 0.0090(9) -0.0099(10)
O2 0.0373(11) 0.0364(12) 0.0581(13) 0.0121(10) -0.0001(9) -0.0119(9)
C1 0.0354(16) 0.0483(18) 0.0258(14) 0.0064(13) 0.0014(12) -0.0137(14)
C2 0.0413(17) 0.055(2) 0.0315(16) 0.0016(14) 0.0083(13) -0.0168(15)
C3 0.0264(15) 0.0399(17) 0.0371(16) 0.0010(13) 0.0055(12) -0.0074(12)
C4 0.0355(16) 0.0312(15) 0.0303(15) -0.0008(12) -0.0014(12) -0.0011(12)
C5 0.0377(16) 0.0279(15) 0.0268(14) -0.0009(11) 0.0073(12) -0.0049(12)
C6 0.053(2) 0.075(2) 0.0242(15) 0.0017(15) 0.0050(13) -0.0276(17)
C7 0.0470(19) 0.051(2) 0.0501(19) 0.0217(16) -0.0100(15) -0.0158(15)
C8 0.0416(18) 0.069(2) 0.0356(17) -0.0092(16) 0.0051(14) -0.0229(17)
C9 0.044(2) 0.059(2) 0.118(3) -0.032(2) 0.014(2) -0.0159(18)
C10 0.071(2) 0.0411(18) 0.0247(15) -0.0013(13) 0.0063(14) -0.0140(16)
C11 0.0537(19) 0.0305(16) 0.0525(19) -0.0089(14) 0.0217(15) -0.0033(14)
C12 0.0232(13) 0.0334(15) 0.0217(13) -0.0041(11) 0.0048(10) -0.0014(11)
C13 0.0254(14) 0.0380(17) 0.0333(15) -0.0083(12) 0.0106(11) -0.0052(12)
C14 0.0283(15) 0.0407(18) 0.0436(17) -0.0132(14) 0.0115(13) 0.0028(13)
C15 0.0311(16) 0.0300(15) 0.0464(17) -0.0088(13) 0.0093(13) 0.0014(12)
C16 0.0297(15) 0.0313(16) 0.0357(16) -0.0027(12) 0.0079(12) -0.0047(12)
C17 0.0210(13) 0.0327(15) 0.0193(13) -0.0037(11) 0.0017(10) -0.0024(11)
C18 0.0233(13) 0.0274(14) 0.0281(14) -0.0031(11) 0.0058(11) -0.0031(11)
C19 0.0235(14) 0.0345(15) 0.0279(14) -0.0014(12) 0.0042(11) -0.0006(11)
C20 0.0260(14) 0.0523(19) 0.0285(15) -0.0011(13) 0.0081(12) 0.0011(13)
C21 0.0223(14) 0.0514(18) 0.0361(16) -0.0008(14) 0.0069(12) 0.0047(13)
C22 0.0224(14) 0.0484(18) 0.0310(15) 0.0016(13) 0.0010(11) 0.0002(12)
C23 0.0215(13) 0.0298(14) 0.0288(14) -0.0001(11) 0.0022(11) -0.0036(11)
C24 0.0217(14) 0.060(2) 0.0286(15) 0.0006(14) 0.0048(11) 0.0046(13)
C25 0.0301(16) 0.087(2) 0.0280(15) -0.0050(16) 0.0079(12) -0.0069(16)
C26 0.0450(19) 0.060(2) 0.0406(18) 0.0135(15) 0.0038(14) 0.0099(16)
C27 0.0256(16) 0.095(3) 0.0386(18) 0.0021(18) 0.0067(13) 0.0171(17)
C28 0.044(2) 0.173(5) 0.111(4) -0.066(3) 0.017(2) 0.032(3)
C29 0.040(2) 0.131(4) 0.096(3) -0.022(3) 0.036(2) -0.025(2)
C30 0.0252(14) 0.0513(18) 0.0256(14) 0.0020(13) 0.0025(11) -0.0050(13)
C31 0.0445(19) 0.066(2) 0.0329(16) -0.0118(15) 0.0123(14) -0.0108(16)
C32 0.0406(18) 0.073(2) 0.0335(17) 0.0170(16) 0.0057(14) 0.0000(16)

loop_
_atom_type_symbol
_atom_type_description
_atom_type_scat_dispersion_real
_atom_type_scat_dispersion_imag
_atom_type_scat_source
C C 0.0033 0.0016 'International Tables Vol C Tables 4.2.6.8 and 6.1.1.4'
H H 0.0000 0.0000 'International Tables Vol C Tables 4.2.6.8 and 6.1.1.4'
O O 0.0106 0.0060 'International Tables Vol C Tables 4.2.6.8 and 6.1.1.4'
P P 0.1023 0.0942 'International Tables Vol C Tables 4.2.6.8 and 6.1.1.4'

loop_
_geom_angle_atom_site_label_1
_geom_angle_atom_site_label_2
_geom_angle_atom_site_label_3
_geom_angle
C12 P1 C5 103.60(11)
C12 P1 C1 106.29(12)
C5 P1 C1 102.73(12)
C8 O1 C3 106.4(2)
C9 O2 C3 108.2(2)
C6 C1 C2 107.0(2)
C6 C1 C7 106.9(2)
C2 C1 C7 110.2(2)
C6 C1 P1 110.69(18)
C2 C1 P1 116.37(17)
C7 C1 P1 105.30(19)
C3 C2 C1 119.0(2)
C3 C2 H2A 107.6
C1 C2 H2A 107.6
C3 C2 H2B 107.6
C1 C2 H2B 107.6
H2A C2 H2B 107.0
O1 C3 O2 105.4(2)
O1 C3 C2 106.8(2)
O2 C3 C2 111.2(2)
O1 C3 C4 109.6(2)
O2 C3 C4 111.3(2)
C2 C3 C4 112.3(2)
C3 C4 C5 117.7(2)
C3 C4 H4A 107.9
C5 C4 H4A 107.9
C3 C4 H4B 107.9
C5 C4 H4B 107.9
H4A C4 H4B 107.2
C11 C5 C10 107.4(2)
C11 C5 C4 111.2(2)
C10 C5 C4 108.3(2)
C11 C5 P1 107.63(19)
C10 C5 P1 107.33(17)
C4 C5 P1 114.66(17)
C1 C6 H6A 109.5
C1 C6 H6B 109.5
H6A C6 H6B 109.5
C1 C6 H6C 109.5
H6A C6 H6C 109.5
H6B C6 H6C 109.5
C1 C7 H7A 109.5
C1 C7 H7B 109.5
H7A C7 H7B 109.5
C1 C7 H7C 109.5
H7A C7 H7C 109.5
H7B C7 H7C 109.5
O1 C8 C9 103.6(2)
O1 C8 H8A 111.0
C9 C8 H8A 111.0
O1 C8 H8B 111.0
C9 C8 H8B 111.0
H8A C8 H8B 109.0
O2 C9 C8 107.7(3)
O2 C9 H9A 110.2
C8 C9 H9A 110.2
O2 C9 H9B 110.2
C8 C9 H9B 110.2
H9A C9 H9B 108.5
C5 C10 H10A 109.5
C5 C10 H10B 109.5
H10A C10 H10B 109.5
C5 C10 H10C 109.5
H10A C10 H10C 109.5
H10B C10 H10C 109.5
C5 C11 H11A 109.5
C5 C11 H11B 109.5
H11A C11 H11B 109.5
C5 C11 H11C 109.5
H11A C11 H11C 109.5
H11B C11 H11C 109.5
C13 C12 C17 117.4(2)
C13 C12 P1 123.55(19)
C17 C12 P1 119.07(18)
C14 C13 C12 122.5(2)
C14 C13 H13 118.8
C12 C13 H13 118.8
C15 C14 C13 119.8(2)
C15 C14 H14 120.1
C13 C14 H14 120.1
C14 C15 C16 119.3(3)
C14 C15 H15 120.3
C16 C15 H15 120.3
C15 C16 C17 121.9(2)
C15 C16 H16 119.0
C17 C16 H16 119.0
C16 C17 C12 119.1(2)
C16 C17 C18 116.4(2)
C12 C17 C18 124.5(2)
C23 C18 C19 119.0(2)
C23 C18 C17 120.5(2)
C19 C18 C17 120.1(2)
C20 C19 C18 119.0(2)
C20 C19 C24 117.8(2)
C18 C19 C24 123.1(2)
C21 C20 C19 122.8(2)
C21 C20 H20 118.6
C19 C20 H20 118.6
C22 C21 C20 116.9(2)
C22 C21 C27 121.1(2)
C20 C21 C27 121.9(2)
C21 C22 C23 123.1(2)
C21 C22 H22 118.4
C23 C22 H22 118.4
C22 C23 C18 119.1(2)
C22 C23 C30 119.5(2)
C18 C23 C30 121.4(2)
C19 C24 C26 110.0(2)
C19 C24 C25 112.8(2)
C26 C24 C25 109.7(2)
C19 C24 H24 108.1
C26 C24 H24 108.1
C25 C24 H24 108.1
C24 C25 H25A 109.5
C24 C25 H25B 109.5
H25A C25 H25B 109.5
C24 C25 H25C 109.5
H25A C25 H25C 109.5
H25B C25 H25C 109.5
C24 C26 H26A 109.5
C24 C26 H26B 109.5
H26A C26 H26B 109.5
C24 C26 H26C 109.5
H26A C26 H26C 109.5
H26B C26 H26C 109.5
C28 C27 C29 111.7(3)
C28 C27 C21 113.6(3)
C29 C27 C21 110.5(3)
C28 C27 H27 106.9
C29 C27 H27 106.9
C21 C27 H27 106.9
C27 C28 H28A 109.5
C27 C28 H28B 109.5
H28A C28 H28B 109.5
C27 C28 H28C 109.5
H28A C28 H28C 109.5
H28B C28 H28C 109.5
C27 C29 H29A 109.5
C27 C29 H29B 109.5
H29A C29 H29B 109.5
C27 C29 H29C 109.5
H29A C29 H29C 109.5
H29B C29 H29C 109.5
C23 C30 C32 113.9(2)
C23 C30 C31 109.2(2)
C32 C30 C31 110.8(2)
C23 C30 H30 107.6
C32 C30 H30 107.6
C31 C30 H30 107.6
C30 C31 H31A 109.5
C30 C31 H31B 109.5
H31A C31 H31B 109.5
C30 C31 H31C 109.5
H31A C31 H31C 109.5
H31B C31 H31C 109.5
C30 C32 H32A 109.5
C30 C32 H32B 109.5
H32A C32 H32B 109.5
C30 C32 H32C 109.5
H32A C32 H32C 109.5
H32B C32 H32C 109.5

loop_
_geom_bond_atom_site_label_1
_geom_bond_atom_site_label_2
_geom_bond_distance
P1 C12 1.851(3)
P1 C5 1.886(3)
P1 C1 1.894(3)
O1 C8 1.420(3)
O1 C3 1.433(3)
O2 C9 1.383(3)
O2 C3 1.437(3)
C1 C6 1.534(4)
C1 C2 1.544(4)
C1 C7 1.548(4)
C2 C3 1.512(4)
C2 H2A 0.9700
C2 H2B 0.9700
C3 C4 1.525(3)
C4 C5 1.538(3)
C4 H4A 0.9700
C4 H4B 0.9700
C5 C11 1.530(4)
C5 C10 1.532(3)
C6 H6A 0.9600
C6 H6B 0.9600
C6 H6C 0.9600
C7 H7A 0.9600
C7 H7B 0.9600
C7 H7C 0.9600
C8 C9 1.483(4)
C8 H8A 0.9700
C8 H8B 0.9700
C9 H9A 0.9700
C9 H9B 0.9700
C10 H10A 0.9600
C10 H10B 0.9600
C10 H10C 0.9600
C11 H11A 0.9600
C11 H11B 0.9600
C11 H11C 0.9600
C12 C13 1.406(3)
C12 C17 1.412(3)
C13 C14 1.383(4)
C13 H13 0.9300
C14 C15 1.378(4)
C14 H14 0.9300
C15 C16 1.383(3)
C15 H15 0.9300
C16 C17 1.403(3)
C16 H16 0.9300
C17 C18 1.513(3)
C18 C23 1.406(3)
C18 C19 1.413(3)
C19 C20 1.391(3)
C19 C24 1.520(3)
C20 C21 1.384(3)
C20 H20 0.9300
C21 C22 1.384(3)
C21 C27 1.523(4)
C22 C23 1.386(3)
C22 H22 0.9300
C23 C30 1.521(3)
C24 C26 1.532(4)
C24 C25 1.532(4)
C24 H24 0.9800
C25 H25A 0.9600
C25 H25B 0.9600
C25 H25C 0.9600
C26 H26A 0.9600
C26 H26B 0.9600
C26 H26C 0.9600
C27 C28 1.496(5)
C27 C29 1.508(5)
C27 H27 0.9800
C28 H28A 0.9600
C28 H28B 0.9600
C28 H28C 0.9600
C29 H29A 0.9600
C29 H29B 0.9600
C29 H29C 0.9600
C30 C32 1.527(4)
C30 C31 1.532(4)
C30 H30 0.9800
C31 H31A 0.9600
C31 H31B 0.9600
C31 H31C 0.9600
C32 H32A 0.9600
C32 H32B 0.9600
C32 H32C 0.9600

loop_
_geom_torsion_atom_site_label_1
_geom_torsion_atom_site_label_2
_geom_torsion_atom_site_label_3
_geom_torsion_atom_site_label_4
_geom_torsion
C12 P1 C1 C6 -44.3(2)
C5 P1 C1 C6 -152.8(2)
C12 P1 C1 C2 78.1(2)
C5 P1 C1 C2 -30.3(2)
C12 P1 C1 C7 -159.51(17)
C5 P1 C1 C7 92.00(19)
C6 C1 C2 C3 168.6(3)
C7 C1 C2 C3 -75.5(3)
P1 C1 C2 C3 44.2(3)
C8 O1 C3 O2 -28.2(3)
C8 O1 C3 C2 -146.5(2)
C8 O1 C3 C4 91.6(3)
C9 O2 C3 O1 15.6(3)
C9 O2 C3 C2 131.0(3)
C9 O2 C3 C4 -103.0(3)
C1 C2 C3 O1 -176.3(2)
C1 C2 C3 O2 69.3(3)
C1 C2 C3 C4 -56.1(3)
O1 C3 C4 C5 179.4(2)
O2 C3 C4 C5 -64.5(3)
C2 C3 C4 C5 60.9(3)
C3 C4 C5 C11 70.1(3)
C3 C4 C5 C10 -172.1(2)
C3 C4 C5 P1 -52.3(3)
C12 P1 C5 C11 159.10(17)
C1 P1 C5 C11 -90.39(19)
C12 P1 C5 C10 43.8(2)
C1 P1 C5 C10 154.28(19)
C12 P1 C5 C4 -76.54(19)
C1 P1 C5 C4 34.0(2)
C3 O1 C8 C9 29.0(3)
C3 O2 C9 C8 2.3(4)
O1 C8 C9 O2 -19.4(4)
C5 P1 C12 C13 65.3(2)
C1 P1 C12 C13 -42.6(2)
C5 P1 C12 C17 -115.88(19)
C1 P1 C12 C17 136.25(19)
C17 C12 C13 C14 -0.4(4)
P1 C12 C13 C14 178.5(2)
C12 C13 C14 C15 -0.4(4)
C13 C14 C15 C16 0.4(4)
C14 C15 C16 C17 0.4(4)
C15 C16 C17 C12 -1.3(4)
C15 C16 C17 C18 177.8(2)
C13 C12 C17 C16 1.2(3)
P1 C12 C17 C16 -177.71(18)
C13 C12 C17 C18 -177.8(2)
P1 C12 C17 C18 3.3(3)
C16 C17 C18 C23 102.4(3)
C12 C17 C18 C23 -78.6(3)
C16 C17 C18 C19 -70.0(3)
C12 C17 C18 C19 109.1(3)
C23 C18 C19 C20 2.8(4)
C17 C18 C19 C20 175.2(2)
C23 C18 C19 C24 -174.5(2)
C17 C18 C19 C24 -2.0(4)
C18 C19 C20 C21 -0.8(4)
C24 C19 C20 C21 176.6(3)
C19 C20 C21 C22 -0.6(4)
C19 C20 C21 C27 -177.3(3)
C20 C21 C22 C23 0.0(4)
C27 C21 C22 C23 176.7(3)
C21 C22 C23 C18 2.1(4)
C21 C22 C23 C30 -174.2(2)
C19 C18 C23 C22 -3.4(4)
C17 C18 C23 C22 -175.8(2)
C19 C18 C23 C30 172.8(2)
C17 C18 C23 C30 0.4(4)
C20 C19 C24 C26 -69.3(3)
C18 C19 C24 C26 108.0(3)
C20 C19 C24 C25 53.5(3)
C18 C19 C24 C25 -129.2(3)
C22 C21 C27 C28 134.8(4)
C20 C21 C27 C28 -48.6(5)
C22 C21 C27 C29 -98.6(3)
C20 C21 C27 C29 77.9(4)
C22 C23 C30 C32 -42.6(3)
C18 C23 C30 C32 141.2(2)
C22 C23 C30 C31 81.8(3)
C18 C23 C30 C31 -94.4(3)

loop_
_platon_squeeze_void_nr
_platon_squeeze_void_average_x
_platon_squeeze_void_average_y
_platon_squeeze_void_average_z
_platon_squeeze_void_volume
_platon_squeeze_void_count_electrons
_platon_squeeze_void_content
1 0.000 0.000 0.500 211 67 ' '
2 0.500 0.500 1.000 211 67 ' '
